data_7006088
loop_
_publ_author_name
'Aldous, David W.'
'Stephens, Nicholas F.'
'Lightfoot, Philip'

_publ_section_title
;
 The role of temperature in the solvothermal synthesis of hybrid
 vanadium oxyfluorides
;
_journal_issue 37
_journal_name_full 'Dalton Transactions'
_journal_page_first 4207
_journal_paper_doi 10.1039/b708889b
_journal_year 2007
_chemical_formula_moiety 'C4 H12 N2, F4 H2 O2 V'
_chemical_formula_sum 'C4 H14 F4 N2 O2 V'
_chemical_formula_weight 249.11
_chemical_name_systematic
;
?
;
_space_group_IT_number 2
_symmetry_cell_setting triclinic
_symmetry_space_group_name_Hall '-P 1'
_symmetry_space_group_name_H-M 'P -1'
_atom_sites_solution_hydrogens geom
_atom_sites_solution_primary direct
_atom_sites_solution_secondary difmap
_audit_creation_method SHELXL-97
_cell_angle_alpha 97.444(3)
_cell_angle_beta 101.073(3)
_cell_angle_gamma 104.340(3)
_cell_formula_units_Z 2
_cell_length_a 5.7184(8)
_cell_length_b 8.2456(12)
_cell_length_c 9.8105(14)
_cell_measurement_temperature 125(2)
_cell_volume 432.13(11)
_computing_cell_refinement 'Crystalclear (Rigaku Corp., 2004)'
_computing_data_collection 'Crystalclear (Rigaku Corp., 2004)'
_computing_data_reduction 'Crystalclear (Rigaku Corp., 2004)'
_computing_molecular_graphics 'Bruker SHELXTL'
_computing_publication_material 'Bruker SHELXTL'
_computing_structure_refinement 'SHELXL-97 (Sheldrick, 1997)'
_computing_structure_solution 'SHELXS-97 (Sheldrick, 1990)'
_diffrn_ambient_temperature 125(2)
_diffrn_measured_fraction_theta_full 0.997
_diffrn_measured_fraction_theta_max 0.997
_diffrn_measurement_device_type 'CCD Area Detector'
_diffrn_measurement_method dtprofit.ref
_diffrn_radiation_monochromator 'Confocal Optics'
_diffrn_radiation_source 'Rotating Anode'
_diffrn_radiation_type MoK\a
_diffrn_radiation_wavelength 0.71073
_diffrn_reflns_av_R_equivalents 0.0595
_diffrn_reflns_av_sigmaI/netI 0.0706
_diffrn_reflns_limit_h_max 7
_diffrn_reflns_limit_h_min -7
_diffrn_reflns_limit_k_max 10
_diffrn_reflns_limit_k_min -10
_diffrn_reflns_limit_l_max 12
_diffrn_reflns_limit_l_min -12
_diffrn_reflns_number 4505
_diffrn_reflns_theta_full 27.04
_diffrn_reflns_theta_max 27.04
_diffrn_reflns_theta_min 3.01
_exptl_absorpt_coefficient_mu 1.187
_exptl_absorpt_correction_T_max 0.940
_exptl_absorpt_correction_T_min 0.689
_exptl_absorpt_correction_type multi-scan
_exptl_crystal_colour blue
_exptl_crystal_density_diffrn 1.914
_exptl_crystal_density_method 'not measured'
_exptl_crystal_description platelet
_exptl_crystal_F_000 254
_exptl_crystal_size_max 0.300
_exptl_crystal_size_mid 0.250
_exptl_crystal_size_min 0.050
_refine_diff_density_max 0.596
_refine_diff_density_min -0.646
_refine_diff_density_rms 0.128
_refine_ls_extinction_method none
_refine_ls_goodness_of_fit_ref 1.111
_refine_ls_hydrogen_treatment mixed
_refine_ls_matrix_type full
_refine_ls_number_parameters 126
_refine_ls_number_reflns 1970
_refine_ls_number_restraints 2
_refine_ls_restrained_S_all 1.110
_refine_ls_R_factor_all 0.0493
_refine_ls_R_factor_gt 0.0446
_refine_ls_shift/su_max 0.001
_refine_ls_shift/su_mean 0.000
_refine_ls_structure_factor_coef Fsqd
_refine_ls_weighting_details 'calc w=1/[\s^2^(Fo^2^)+(0.0476P)^2^+0.0921P] where P=(Fo^2^+2Fc^2^)/3'
_refine_ls_weighting_scheme calc
_refine_ls_wR_factor_gt 0.1107
_refine_ls_wR_factor_ref 0.1128
_reflns_number_gt 1790
_reflns_number_total 1970
_reflns_threshold_expression >2sigma(I)
_cod_data_source_file b708889b.txt
_cod_data_source_block IV
_cod_database_code 7006088

loop_
_symmetry_equiv_pos_as_xyz
'x, y, z'
'-x, -y, -z'

loop_
_atom_site_label
_atom_site_type_symbol
_atom_site_fract_x
_atom_site_fract_y
_atom_site_fract_z
_atom_site_U_iso_or_equiv
_atom_site_adp_type
_atom_site_occupancy
_atom_site_symmetry_multiplicity
_atom_site_calc_flag
_atom_site_refinement_flags
_atom_site_disorder_assembly
_atom_site_disorder_group
V1 V 0.45170(7) 0.23035(5) 0.75325(4) 0.00782(16) Uani 1 1 d . . .
F1 F 0.2806(3) 0.03663(18) 0.59744(15) 0.0145(3) Uani 1 1 d . . .
F2 F 0.3942(3) 0.38120(18) 0.62337(15) 0.0134(3) Uani 1 1 d . . .
F3 F 0.7134(3) 0.41656(17) 0.87188(15) 0.0130(3) Uani 1 1 d . . .
F4 F 0.6029(3) 0.08641(17) 0.85774(15) 0.0132(3) Uani 1 1 d . . .
O2 O 0.7675(4) 0.2145(2) 0.6333(2) 0.0147(4) Uani 1 1 d D . .
O1 O 0.2200(3) 0.2308(2) 0.8256(2) 0.0156(4) Uani 1 1 d . . .
N1 N 1.0405(4) 0.7215(2) 0.9114(2) 0.0090(4) Uani 1 1 d . . .
H1A H 0.9360 0.6200 0.9112 0.011 Uiso 1 1 calc R . .
H1B H 1.1294 0.7649 1.0006 0.011 Uiso 1 1 calc R . .
N2 N 0.9263(4) 0.7528(2) 0.6171(2) 0.0100(4) Uani 1 1 d . . .
H2A H 0.8390 0.7116 0.5273 0.012 Uiso 1 1 calc R . .
H2B H 1.0315 0.8550 0.6196 0.012 Uiso 1 1 calc R . .
C1 C 0.8946(5) 0.8384(3) 0.8626(3) 0.0111(5) Uani 1 1 d . . .
H1C H 1.0059 0.9511 0.8715 0.013 Uiso 1 1 calc R . .
H1D H 0.7791 0.8473 0.9219 0.013 Uiso 1 1 calc R . .
C2 C 0.7527(5) 0.7736(3) 0.7103(3) 0.0107(5) Uani 1 1 d . . .
H2C H 0.6320 0.6650 0.7026 0.013 Uiso 1 1 calc R . .
H2D H 0.6638 0.8534 0.6795 0.013 Uiso 1 1 calc R . .
C3 C 1.0702(5) 0.6342(3) 0.6648(3) 0.0119(5) Uani 1 1 d . . .
H3A H 1.1856 0.6251 0.6054 0.014 Uiso 1 1 calc R . .
H3B H 0.9576 0.5218 0.6551 0.014 Uiso 1 1 calc R . .
C4 C 1.2127(5) 0.6969(3) 0.8178(3) 0.0111(5) Uani 1 1 d . . .
H4A H 1.2974 0.6148 0.8481 0.013 Uiso 1 1 calc R . .
H4B H 1.3370 0.8040 0.8258 0.013 Uiso 1 1 calc R . .
H1 H 0.891(5) 0.209(6) 0.695(4) 0.070(15) Uiso 1 1 d D . .
H2 H 0.737(7) 0.129(3) 0.568(3) 0.034(10) Uiso 1 1 d D . .

loop_
_atom_site_aniso_label
_atom_site_aniso_U_11
_atom_site_aniso_U_22
_atom_site_aniso_U_33
_atom_site_aniso_U_23
_atom_site_aniso_U_13
_atom_site_aniso_U_12
V1 0.0068(2) 0.0072(2) 0.0079(2) 0.00088(16) 0.00083(17) 0.00000(17)
F1 0.0137(8) 0.0124(7) 0.0128(7) -0.0006(6) 0.0013(6) -0.0019(6)
F2 0.0153(8) 0.0106(7) 0.0113(7) 0.0028(5) -0.0009(6) 0.0013(6)
F3 0.0131(8) 0.0085(7) 0.0121(7) -0.0007(5) -0.0006(6) -0.0023(6)
F4 0.0150(8) 0.0103(7) 0.0124(7) 0.0031(6) -0.0007(6) 0.0025(6)
O2 0.0122(9) 0.0140(9) 0.0150(10) -0.0008(8) 0.0032(8) 0.0004(8)
O1 0.0136(9) 0.0167(9) 0.0164(10) 0.0028(7) 0.0057(8) 0.0027(8)
N1 0.0092(10) 0.0081(9) 0.0078(10) 0.0010(8) 0.0005(8) 0.0003(8)
N2 0.0099(10) 0.0085(9) 0.0088(10) 0.0002(8) 0.0015(8) -0.0015(8)
C1 0.0124(12) 0.0095(11) 0.0110(12) 0.0013(9) 0.0036(10) 0.0022(10)
C2 0.0099(12) 0.0112(11) 0.0114(12) 0.0015(9) 0.0037(10) 0.0028(10)
C3 0.0119(12) 0.0106(11) 0.0118(12) -0.0005(9) 0.0027(10) 0.0020(10)
C4 0.0097(12) 0.0130(12) 0.0110(12) 0.0030(9) 0.0022(10) 0.0033(10)

loop_
_atom_type_symbol
_atom_type_description
_atom_type_scat_dispersion_real
_atom_type_scat_dispersion_imag
_atom_type_scat_source
V V 0.3005 0.5294 'International Tables Vol C Tables 4.2.6.8 and 6.1.1.4'
O O 0.0106 0.0060 'International Tables Vol C Tables 4.2.6.8 and 6.1.1.4'
F F 0.0171 0.0103 'International Tables Vol C Tables 4.2.6.8 and 6.1.1.4'
C C 0.0033 0.0016 'International Tables Vol C Tables 4.2.6.8 and 6.1.1.4'
N N 0.0061 0.0033 'International Tables Vol C Tables 4.2.6.8 and 6.1.1.4'
H H 0.0000 0.0000 'International Tables Vol C Tables 4.2.6.8 and 6.1.1.4'

loop_
_geom_angle_atom_site_label_1
_geom_angle_atom_site_label_2
_geom_angle_atom_site_label_3
_geom_angle
_geom_angle_site_symmetry_1
_geom_angle_site_symmetry_3
_geom_angle_publ_flag
O1 V1 F3 102.99(8) . . ?
O1 V1 F4 100.38(8) . . ?
F3 V1 F4 85.91(6) . . ?
O1 V1 F2 98.26(8) . . ?
F3 V1 F2 88.38(6) . . ?
F4 V1 F2 161.29(7) . . ?
O1 V1 F1 97.68(8) . . ?
F3 V1 F1 159.33(7) . . ?
F4 V1 F1 90.59(6) . . ?
F2 V1 F1 88.48(6) . . ?
O1 V1 O2 175.62(8) . . ?
F3 V1 O2 81.33(7) . . ?
F4 V1 O2 80.52(7) . . ?
F2 V1 O2 81.01(7) . . ?
F1 V1 O2 78.00(7) . . ?
V1 O2 H1 106(3) . . ?
V1 O2 H2 117(3) . . ?
H1 O2 H2 106(4) . . ?
C1 N1 C4 111.24(18) . . ?
C1 N1 H1A 109.4 . . ?
C4 N1 H1A 109.4 . . ?
C1 N1 H1B 109.4 . . ?
C4 N1 H1B 109.4 . . ?
H1A N1 H1B 108.0 . . ?
C3 N2 C2 110.52(19) . . ?
C3 N2 H2A 109.5 . . ?
C2 N2 H2A 109.5 . . ?
C3 N2 H2B 109.5 . . ?
C2 N2 H2B 109.5 . . ?
H2A N2 H2B 108.1 . . ?
N1 C1 C2 110.8(2) . . ?
N1 C1 H1C 109.5 . . ?
C2 C1 H1C 109.5 . . ?
N1 C1 H1D 109.5 . . ?
C2 C1 H1D 109.5 . . ?
H1C C1 H1D 108.1 . . ?
N2 C2 C1 110.5(2) . . ?
N2 C2 H2C 109.5 . . ?
C1 C2 H2C 109.5 . . ?
N2 C2 H2D 109.5 . . ?
C1 C2 H2D 109.5 . . ?
H2C C2 H2D 108.1 . . ?
N2 C3 C4 110.9(2) . . ?
N2 C3 H3A 109.5 . . ?
C4 C3 H3A 109.5 . . ?
N2 C3 H3B 109.5 . . ?
C4 C3 H3B 109.5 . . ?
H3A C3 H3B 108.1 . . ?
N1 C4 C3 110.7(2) . . ?
N1 C4 H4A 109.5 . . ?
C3 C4 H4A 109.5 . . ?
N1 C4 H4B 109.5 . . ?
C3 C4 H4B 109.5 . . ?
H4A C4 H4B 108.1 . . ?

loop_
_geom_bond_atom_site_label_1
_geom_bond_atom_site_label_2
_geom_bond_distance
_geom_bond_site_symmetry_2
_geom_bond_publ_flag
V1 O1 1.6197(19) . ?
V1 F3 1.9186(14) . ?
V1 F4 1.9209(14) . ?
V1 F2 1.9316(14) . ?
V1 F1 1.9657(15) . ?
V1 O2 2.357(2) . ?
O2 H1 0.85(4) . ?
O2 H2 0.85(3) . ?
N1 C1 1.489(3) . ?
N1 C4 1.500(3) . ?
N1 H1A 0.9000 . ?
N1 H1B 0.9000 . ?
N2 C3 1.491(3) . ?
N2 C2 1.497(3) . ?
N2 H2A 0.9000 . ?
N2 H2B 0.9000 . ?
C1 C2 1.514(3) . ?
C1 H1C 0.9700 . ?
C1 H1D 0.9700 . ?
C2 H2C 0.9700 . ?
C2 H2D 0.9700 . ?
C3 C4 1.518(3) . ?
C3 H3A 0.9700 . ?
C3 H3B 0.9700 . ?
C4 H4A 0.9700 . ?
C4 H4B 0.9700 . ?

loop_
_geom_hbond_atom_site_label_D
_geom_hbond_atom_site_label_H
_geom_hbond_atom_site_label_A
_geom_hbond_distance_DH
_geom_hbond_distance_HA
_geom_hbond_distance_DA
_geom_hbond_angle_DHA
_geom_hbond_site_symmetry_A
N1 H1A F3 0.90 1.78 2.667(2) 167.9 .
N1 H1B F4 0.90 1.89 2.738(3) 155.1 2_767
N1 H1B F3 0.90 2.31 2.841(2) 117.6 2_767
N2 H2A F2 0.90 1.73 2.609(3) 164.6 2_666
N2 H2B F1 0.90 1.86 2.746(2) 166.7 1_665
O2 H1 O1 0.85(4) 2.02(3) 2.856(3) 169(4) 1_655
O2 H2 F1 0.85(3) 1.95(3) 2.784(2) 168(4) 2_656
